data_4510776
loop_
_publ_author_name
'Vella-Zarb, Liana'
'Dinnebier, Robert E.'
'Baisch, Ulrich'

_publ_section_title
;
 The Devil is in the Detail: A Rare H-Bonding Motif in New Forms of
 Docetaxel
;
_journal_issue 10
_journal_name_full 'Crystal Growth &amp; Design'
_journal_page_first 4402
_journal_paper_doi 10.1021/cg400814a
_journal_volume 13
_journal_year 2013
_chemical_absolute_configuration unk
_chemical_formula_moiety 'C43 H53 N O14'
_chemical_formula_sum 'C43 H53 N O14'
_chemical_formula_weight 807.86
_chemical_name_systematic 'Docetaxel monohydrate'
_space_group_IT_number 19
_symmetry_cell_setting orthorhombic
_symmetry_Int_Tables_number 19
_symmetry_space_group_name_Hall 'P 2ac 2ab'
_symmetry_space_group_name_H-M 'P 21 21 21'
_cell_angle_alpha 90
_cell_angle_beta 90
_cell_angle_gamma 90
_cell_formula_units_Z 4
_cell_length_a 8.6078(8)
_cell_length_b 12.9231(16)
_cell_length_c 38.421(5)
_cell_volume 4273.9(9)
_diffrn_ambient_temperature 383.15
_diffrn_radiation_probe x-ray
_diffrn_radiation_type 'Cu K\a'
_diffrn_radiation_wavelength 1.54059
_exptl_crystal_density_diffrn 1.251
_exptl_crystal_F_000 1720
_pd_proc_ls_background_function
;
Chebychev polynomial
;
_pd_proc_ls_profile_function
;
Calculated from fundamental parameters
;
_pd_proc_ls_prof_R_factor 2.866
_pd_proc_ls_prof_wR_factor 3.673
_refine_ls_goodness_of_fit_all 1.169
_refine_ls_structure_factor_coef Fsqd
_cod_data_source_file cg400814a_si_002.cif
_cod_data_source_block Doce_new110
_cod_database_code 4510776

loop_
_symmetry_equiv_pos_site_id
_symmetry_equiv_pos_as_xyz
1 x,y,z
2 1/2-x,-y,1/2+z
3 1/2+x,1/2-y,-z
4 -x,1/2+y,1/2-z

loop_
_atom_site_label
_atom_site_type_symbol
_atom_site_thermal_displace_type
_atom_site_fract_x
_atom_site_fract_y
_atom_site_fract_z
_atom_site_occupancy
_atom_site_U_iso_or_equiv
O21 O Uiso 0.67930 0.17260 0.10560 1.000 0.2500
O22 O Uiso 0.09690 0.49980 0.12240 1.000 0.2500
O23 O Uiso 0.69080 0.24590 0.21970 1.000 0.2500
O24 O Uiso 0.30900 0.22950 0.22140 1.000 0.2500
O25 O Uiso 0.32110 0.40120 0.08990 1.000 0.2500
O27 O Uiso 0.16300 0.26260 0.07880 1.000 0.2500
O34 O Uiso 0.61440 0.40170 0.09570 1.000 0.2500
O35 O Uiso 0.82240 0.32600 0.06680 1.000 0.2500
O38 O Uiso 0.30670 0.41820 0.25521 1.000 0.2500
O42 O Uiso 0.50470 0.70660 0.16190 1.000 0.2500
O44 O Uiso 0.59700 0.88250 0.18890 1.000 0.2500
C1 C Uiso 0.21820 0.48360 0.14013 1.000 0.0940
C2 C Uiso 0.29740 0.38320 0.12637 1.000 0.0940
C3 C Uiso 0.46790 0.35510 0.14285 1.000 0.0940
C4 C Uiso 0.58450 0.32160 0.11494 1.000 0.0940
C5 C Uiso 0.73130 0.26570 0.12322 1.000 0.0940
C6 C Uiso 0.77100 0.24560 0.16078 1.000 0.0940
C7 C Uiso 0.66280 0.29170 0.18546 1.000 0.0940
C8 C Uiso 0.48170 0.27360 0.17299 1.000 0.0940
C9 C Uiso 0.38220 0.30060 0.20590 1.000 0.0940
C10 C Uiso 0.38940 0.41680 0.22217 1.000 0.0940
C11 C Uiso 0.33430 0.49460 0.20100 1.000 0.0940
C12 C Uiso 0.42990 0.57400 0.19380 1.000 0.0940
C13 C Uiso 0.38060 0.64770 0.17009 1.000 0.0940
C14 C Uiso 0.32430 0.58660 0.13405 1.000 0.0940
C15 C Uiso 0.17370 0.47490 0.17996 1.000 0.0940
C16 C Uiso 0.09480 0.38050 0.18802 1.000 0.0940
C17 C Uiso 0.05620 0.55110 0.18775 1.000 0.0940
C18 C Uiso 0.58660 0.59520 0.20982 1.000 0.0940
C19 C Uiso 0.45040 0.15060 0.16155 1.000 0.0940
C20 C Uiso 0.54930 0.22770 0.09306 1.000 0.0940
C26 C Uiso 0.25750 0.33240 0.06969 1.000 0.0940
C28 C Uiso 0.27770 0.36260 0.03499 1.000 0.0940
C29 C Uiso 0.38760 0.42910 0.02995 1.000 0.0940
C30 C Uiso 0.41440 0.46160 0.00117 1.000 0.0940
C31 C Uiso 0.32160 0.42380 -0.02720 1.000 0.0940
C32 C Uiso 0.20770 0.35380 -0.02361 1.000 0.0940
C33 C Uiso 0.18050 0.32150 0.00761 1.000 0.0940
C36 C Uiso 0.75640 0.40830 0.08240 1.000 0.0940
C37 C Uiso 0.83640 0.52710 0.08752 1.000 0.0940
C43 C Uiso 0.49550 0.82190 0.16430 1.000 0.0940
O46 O Uiso 0.31120 0.83700 0.10879 1.000 0.2500
O56 O Uiso 0.47750 0.99730 0.02320 1.000 0.2500
O57 O Uiso 0.32940 0.91040 0.06396 1.000 0.2500
N54 N Uiso 0.52490 0.96600 0.08119 1.000 0.2500
C45 C Uiso 0.44140 0.88010 0.12422 1.000 0.0940
C47 C Uiso 0.54820 0.87920 0.09721 1.000 0.0940
C48 C Uiso 0.70070 0.86830 0.10950 1.000 0.0940
C49 C Uiso 0.79090 0.77060 0.10330 1.000 0.0940
C50 C Uiso 0.94940 0.76200 0.11500 1.000 0.0940
C51 C Uiso 1.02100 0.85010 0.13220 1.000 0.0940
C52 C Uiso 0.92350 0.94980 0.13730 1.000 0.0940
C53 C Uiso 0.76940 0.95360 0.12520 1.000 0.0940
C55 C Uiso 0.43650 0.96720 0.05572 1.000 0.0940
C58 C Uiso 0.26670 0.81990 0.03646 1.000 0.0940
C59 C Uiso 0.34370 0.73360 0.05281 1.000 0.0940
C60 C Uiso 0.31560 0.83980 -0.00280 1.000 0.0940
C61 C Uiso 0.10040 0.80400 0.03861 1.000 0.0940
H4 H Uiso 0.29400 0.69430 0.18040 1.000 0.1128
H10 H Uiso 0.41900 0.56600 0.12070 1.000 0.1128
H11 H Uiso 0.26400 0.63730 0.12000 1.000 0.1128
H16 H Uiso 0.62400 0.52960 0.22470 1.000 0.1410
H17 H Uiso 0.58100 0.65500 0.22420 1.000 0.1410
H18 H Uiso 0.66000 0.61200 0.19100 1.000 0.1410
H26 H Uiso 0.50500 0.43530 0.22720 1.000 0.1128
H29 H Uiso 0.11500 0.54000 0.10700 1.000 0.3750
H31 H Uiso 0.22400 0.32100 0.12880 1.000 0.1128
H37 H Uiso 0.20800 0.41000 0.25060 1.000 0.3750
H40 H Uiso -0.00900 0.38000 0.17550 1.000 0.1410
H41 H Uiso 0.07900 0.37600 0.21270 1.000 0.1410
H42 H Uiso 0.15400 0.32520 0.18120 1.000 0.1410
H43 H Uiso -0.04900 0.52700 0.17640 1.000 0.1410
H44 H Uiso 0.08600 0.61800 0.17960 1.000 0.1410
H45 H Uiso 0.04400 0.55600 0.21220 1.000 0.1410
H47 H Uiso 0.51000 0.42800 0.15320 1.000 0.1128
H68 H Uiso 0.68500 0.36950 0.18680 1.000 0.1128
H69 H Uiso 0.47600 0.10500 0.18060 1.000 0.1410
H70 H Uiso 0.51700 0.13400 0.13960 1.000 0.1410
H71 H Uiso 0.34400 0.13820 0.15620 1.000 0.1410
H77 H Uiso 0.44800 0.19200 0.09840 1.000 0.1128
H78 H Uiso 0.55700 0.24400 0.06870 1.000 0.1128
H83 H Uiso 0.68800 0.29710 0.23930 1.000 0.3750
H84 H Uiso 0.87400 0.27460 0.16520 1.000 0.1128
H85 H Uiso 0.77500 0.16640 0.16440 1.000 0.1128
H86 H Uiso 0.44500 0.45300 0.04800 1.000 0.1128
H89 H Uiso 0.09800 0.27200 0.01160 1.000 0.1128
H96 H Uiso 0.49300 0.50900 -0.00130 1.000 0.1128
H98 H Uiso 0.14800 0.32970 -0.04240 1.000 0.1128
H99 H Uiso 0.82800 0.56980 0.06560 1.000 0.1410
H100 H Uiso 0.94900 0.51960 0.09370 1.000 0.1410
H101 H Uiso 0.77900 0.56380 0.10650 1.000 0.1410
H111 H Uiso 0.34100 0.44720 -0.04890 1.000 0.1128
H22 H Uiso 0.42100 0.95270 0.12860 1.000 0.1128
H33 H Uiso 0.25800 0.80900 0.12420 1.000 0.3750
H35 H Uiso 0.52400 0.82330 0.08220 1.000 0.1128
H49 H Uiso 0.54400 1.02630 0.09250 1.000 0.3000
H62 H Uiso 0.74400 0.71330 0.09210 1.000 0.1128
H65 H Uiso 0.71200 1.01370 0.12850 1.000 0.1128
H80 H Uiso 1.01000 0.69600 0.11120 1.000 0.1128
H82 H Uiso 0.96900 1.01280 0.14920 1.000 0.1128
H95 H Uiso 1.13100 0.84470 0.14100 1.000 0.1128
H102 H Uiso 0.23500 0.88100 -0.01380 1.000 0.1410
H103 H Uiso 0.32300 0.77200 -0.01550 1.000 0.1410
H104 H Uiso 0.42100 0.88300 -0.00360 1.000 0.1410
H105 H Uiso 0.45800 0.74300 0.05120 1.000 0.1410
H106 H Uiso 0.31200 0.66790 0.04180 1.000 0.1410
H107 H Uiso 0.31200 0.73060 0.07700 1.000 0.1410
H108 H Uiso 0.05600 0.79500 0.01410 1.000 0.1410
H109 H Uiso 0.05000 0.86400 0.05050 1.000 0.1410
H110 H Uiso 0.08500 0.74070 0.05170 1.000 0.1410

loop_
_atom_type_symbol
_atom_type_description
_atom_type_scat_dispersion_real
_atom_type_scat_dispersion_imag
_atom_type_scat_source
C C 0.0032 0.0015 'International Tables Vol C Tables 4.2.6.8 and 6.1.1.4'
H H 0.0000 0.0000 'International Tables Vol C Tables 4.2.6.8 and 6.1.1.4'
N N 0.0060 0.0030 'International Tables Vol C Tables 4.2.6.8 and 6.1.1.4'
O O 0.0108 0.0057 'International Tables Vol C Tables 4.2.6.8 and 6.1.1.4'

loop_
_geom_angle_atom_site_label_1
_geom_angle_atom_site_label_2
_geom_angle_atom_site_label_3
_geom_angle
_geom_angle_publ_flag
C5 O21 C20 89.17 yes
C2 O25 C26 114.34 yes
C4 O34 C36 116.94 yes
C13 O42 C43 120.40 yes
C1 O22 H29 110.00 no
C7 O23 H83 114.00 no
C10 O38 H37 107.00 no
C55 O57 C58 120.17 yes
C45 O46 H33 108.00 no
C47 N54 C55 118.75 yes
C47 N54 H49 119.00 no
C55 N54 H49 119.00 no
C2 C1 C15 112.03 no
C14 C1 C15 109.40 no
C2 C1 C14 112.70 no
O22 C1 C14 104.49 yes
O22 C1 C2 108.45 yes
O22 C1 C15 109.46 yes
O25 C2 C3 106.61 yes
O25 C2 C1 104.98 yes
C1 C2 C3 116.43 no
C2 C3 C8 120.09 no
C2 C3 C4 112.27 no
C4 C3 C8 106.10 no
O34 C4 C20 111.37 yes
C5 C4 C20 84.22 no
O34 C4 C5 109.89 yes
O34 C4 C3 107.66 yes
C3 C4 C5 122.92 no
C3 C4 C20 119.11 no
O21 C5 C6 111.97 yes
O21 C5 C4 92.34 yes
C4 C5 C6 118.74 no
C5 C6 C7 114.10 no
O23 C7 C6 108.34 yes
O23 C7 C8 111.10 yes
C6 C7 C8 110.95 no
C9 C8 C19 109.64 no
C7 C8 C9 104.53 no
C7 C8 C19 111.35 no
C3 C8 C7 101.00 no
C3 C8 C19 115.59 no
C3 C8 C9 113.87 no
O24 C9 C10 120.59 yes
C8 C9 C10 119.65 no
O24 C9 C8 119.42 yes
C9 C10 C11 115.69 no
O38 C10 C11 109.73 yes
O38 C10 C9 109.13 yes
C10 C11 C12 117.90 no
C10 C11 C15 118.25 no
C12 C11 C15 122.63 no
C11 C12 C13 118.22 no
C11 C12 C18 127.04 no
C13 C12 C18 114.70 no
C12 C13 C14 108.06 no
O42 C13 C14 107.69 yes
O42 C13 C12 107.39 yes
C1 C14 C13 115.51 no
C1 C15 C11 105.35 no
C11 C15 C17 112.77 no
C11 C15 C16 115.52 no
C16 C15 C17 101.79 no
C1 C15 C17 108.78 no
C1 C15 C16 112.65 no
O21 C20 C4 93.23 yes
O25 C26 O27 126.38 yes
O25 C26 C28 109.00 yes
O27 C26 C28 122.86 yes
C26 C28 C29 114.76 no
C26 C28 C33 121.25 no
C29 C28 C33 123.98 no
C28 C29 C30 120.61 no
C29 C30 C31 118.11 no
C30 C31 C32 123.89 no
C31 C32 C33 116.49 no
C28 C33 C32 116.89 no
O34 C36 C37 112.82 yes
O34 C36 O35 120.60 yes
O35 C36 C37 126.58 yes
O42 C43 O44 121.74 yes
C3 C2 H31 110.00 no
C1 C2 H31 111.00 no
O25 C2 H31 108.00 no
C4 C3 H47 106.00 no
C8 C3 H47 107.00 no
C2 C3 H47 104.00 no
C7 C6 H84 108.00 no
C5 C6 H84 108.00 no
C7 C6 H85 110.00 no
H84 C6 H85 109.00 no
C5 C6 H85 108.00 no
C8 C7 H68 109.00 no
C6 C7 H68 108.00 no
O23 C7 H68 109.00 no
O38 C10 H26 108.00 no
C11 C10 H26 106.00 no
C9 C10 H26 109.00 no
C14 C13 H4 113.00 no
O42 C13 H4 109.00 no
C12 C13 H4 112.00 no
C1 C14 H11 109.00 no
C1 C14 H10 108.00 no
C13 C14 H11 107.00 no
C13 C14 H10 108.00 no
H10 C14 H11 109.00 no
C15 C16 H41 109.00 no
H40 C16 H41 110.00 no
H40 C16 H42 110.00 no
C15 C16 H42 110.00 no
H41 C16 H42 108.00 no
C15 C16 H40 109.00 no
H43 C17 H45 110.00 no
H43 C17 H44 111.00 no
C15 C17 H43 108.00 no
H44 C17 H45 107.00 no
C15 C17 H45 109.00 no
C15 C17 H44 111.00 no
C12 C18 H16 110.00 no
H17 C18 H18 106.00 no
C12 C18 H17 110.00 no
H16 C18 H18 112.00 no
C12 C18 H18 108.00 no
H16 C18 H17 110.00 no
C8 C19 H71 112.00 no
C8 C19 H69 110.00 no
C8 C19 H70 109.00 no
H70 C19 H71 109.00 no
H69 C19 H70 111.00 no
H69 C19 H71 106.00 no
C4 C20 H77 115.00 no
C4 C20 H78 111.00 no
O21 C20 H78 113.00 no
O21 C20 H77 113.00 no
H77 C20 H78 111.00 no
C30 C29 H86 119.00 no
C28 C29 H86 121.00 no
C31 C30 H96 124.00 no
C29 C30 H96 118.00 no
C30 C31 H111 119.00 no
C32 C31 H111 117.00 no
C31 C32 H98 123.00 no
C33 C32 H98 120.00 no
C28 C33 H89 124.00 no
C32 C33 H89 120.00 no
C36 C37 H101 108.00 no
H99 C37 H100 109.00 no
H99 C37 H101 108.00 no
H100 C37 H101 111.00 no
C36 C37 H99 112.00 no
C36 C37 H100 109.00 no
O46 C45 C47 102.29 yes
N54 C47 C48 113.08 yes
N54 C47 C45 104.23 yes
C45 C47 C48 111.69 no
C47 C48 C49 121.01 no
C47 C48 C53 117.72 no
C49 C48 C53 121.08 no
C48 C49 C50 120.34 no
C49 C50 C51 118.88 no
C50 C51 C52 118.62 no
C51 C52 C53 119.86 no
C48 C53 C52 121.16 no
O56 C55 O57 127.49 yes
O56 C55 N54 124.85 yes
O57 C55 N54 104.56 yes
O57 C58 C61 112.55 yes
C59 C58 C61 108.65 no
C60 C58 C61 109.83 no
C59 C58 C60 114.69 no
O57 C58 C59 96.76 yes
O57 C58 C60 113.77 yes
O46 C45 H22 108.00 no
C47 C45 H22 105.00 no
N54 C47 H35 110.00 no
C45 C47 H35 108.00 no
C48 C47 H35 110.00 no
C48 C49 H62 121.00 no
C50 C49 H62 119.00 no
C49 C50 H80 121.00 no
C51 C50 H80 121.00 no
C50 C51 H95 120.00 no
C52 C51 H95 122.00 no
C51 C52 H82 121.00 no
C53 C52 H82 119.00 no
C48 C53 H65 120.00 no
C52 C53 H65 119.00 no
C58 C59 H105 109.00 no
C58 C59 H106 111.00 no
C58 C59 H107 109.00 no
H105 C59 H106 111.00 no
H105 C59 H107 110.00 no
H106 C59 H107 107.00 no
C58 C60 H102 108.00 no
C58 C60 H103 110.00 no
C58 C60 H104 110.00 no
H102 C60 H103 108.00 no
H102 C60 H104 108.00 no
H103 C60 H104 113.00 no
C58 C61 H108 109.00 no
C58 C61 H109 110.00 no
C58 C61 H110 107.00 no
H108 C61 H109 110.00 no
H108 C61 H110 109.00 no
H109 C61 H110 111.00 no

loop_
_geom_bond_atom_site_label_1
_geom_bond_atom_site_label_2
_geom_bond_distance
_geom_bond_publ_flag
O21 C5 1.4513 yes
O21 C20 1.4112 yes
O22 C1 1.2642 yes
O23 C7 1.4626 yes
O24 C9 1.2633 yes
O25 C2 1.4350 yes
O25 C26 1.3013 yes
O27 C26 1.2641 yes
O34 C4 1.2978 yes
O34 C36 1.3276 yes
O35 C36 1.3466 yes
O38 C10 1.4556 yes
O42 C13 1.3489 yes
O42 C43 1.4950 yes
O44 C43 1.5067 yes
O22 H29 0.8000 no
O23 H83 1.0000 no
O38 H37 0.8700 no
O46 C45 1.3849 yes
O56 C55 1.3554 yes
O57 C58 1.6660 yes
O57 C55 1.2202 yes
O46 H33 0.8300 no
N54 C55 1.2398 yes
N54 C47 1.2952 yes
N54 H49 0.9100 no
C1 C15 1.5816 no
C1 C2 1.5582 no
C1 C14 1.6311 no
C2 C3 1.6392 no
C3 C8 1.5699 no
C3 C4 1.5313 no
C4 C5 1.4899 no
C4 C20 1.5070 no
C5 C6 1.5057 no
C6 C7 1.4566 no
C7 C8 1.6476 no
C8 C9 1.5666 no
C8 C19 1.6711 no
C9 C10 1.6278 no
C10 C11 1.3775 no
C11 C15 1.6216 no
C11 C12 1.3441 no
C12 C13 1.3846 no
C12 C18 1.5078 no
C13 C14 1.6661 no
C15 C16 1.4302 no
C15 C17 1.4430 no
C26 C28 1.4001 no
C28 C33 1.4453 no
C28 C29 1.2927 no
C29 C30 1.2052 no
C30 C31 1.4370 no
C31 C32 1.3411 no
C32 C33 1.2915 no
C36 C37 1.6941 no
C2 H31 1.0300 no
C3 H47 1.0800 no
C6 H84 0.9800 no
C6 H85 1.0300 no
C7 H68 1.0200 no
C10 H26 1.0400 no
C13 H4 1.0400 no
C14 H11 1.0000 no
C14 H10 1.0000 no
C16 H41 0.9600 no
C16 H40 1.0100 no
C16 H42 0.9200 no
C17 H45 0.9500 no
C17 H44 0.9500 no
C17 H43 1.0500 no
C18 H16 1.0700 no
C18 H17 0.9500 no
C18 H18 0.9800 no
C19 H71 0.9500 no
C19 H69 0.9700 no
C19 H70 1.0400 no
C20 H77 1.0100 no
C20 H78 0.9600 no
C29 H86 0.9100 no
C30 H96 0.9200 no
C31 H111 0.9000 no
C32 H98 0.9400 no
C33 H89 0.9700 no
C37 H101 1.0000 no
C37 H100 1.0000 no
C37 H99 1.0100 no
C45 C47 1.3865 no
C47 C48 1.4022 no
C48 C53 1.3888 no
C48 C49 1.5013 no
C49 C50 1.4408 no
C50 C51 1.4536 no
C51 C52 1.5501 no
C52 C53 1.4065 no
C58 C61 1.4485 no
C58 C59 1.4415 no
C58 C60 1.5871 no
C45 H22 0.9700 no
C47 H35 0.9500 no
C49 H62 0.9500 no
C50 H80 1.0100 no
C51 H95 1.0100 no
C52 H82 1.0100 no
C53 H65 0.9300 no
C59 H105 0.9900 no
C59 H106 0.9900 no
C59 H107 0.9700 no
C60 H102 0.9700 no
C60 H103 1.0000 no
C60 H104 1.0700 no
C61 H108 1.0200 no
C61 H109 1.0000 no
C61 H110 0.9700 no

loop_
_geom_hbond_atom_site_label_D
_geom_hbond_atom_site_label_H
_geom_hbond_atom_site_label_A
_geom_hbond_distance_DH
_geom_hbond_distance_HA
_geom_hbond_distance_DA
_geom_hbond_angle_DHA
_geom_hbond_site_symmetry_A
_geom_hbond_publ_flag
N54 H49 O21 0.9100 2.2800 3.1265 156.00 1_565 yes
C14 H10 O25 1.0000 2.5800 2.9359 101.00 . yes
C18 H17 O24 0.9500 2.4900 3.2869 142.00 4_655 yes
C2 H31 O27 1.0300 2.1300 2.6661 110.00 . yes
C16 H42 O24 0.9200 2.3900 2.9754 122.00 . yes
C53 H65 O21 0.9300 2.2500 3.0297 141.00 1_565 yes
C19 H70 O21 1.0400 1.9800 2.9300 151.00 . yes
C20 H78 O35 0.9600 2.5200 2.8563 101.00 . yes
C29 H86 O25 0.9100 2.0400 2.4008 102.00 . yes
C29 H86 O34 0.9100 2.4300 3.2123 144.00 . yes
C51 H95 O46 1.0100 1.9900 2.6604 122.00 1_655 yes
C32 H98 O21 0.9400 2.4400 3.1781 135.00 3_455 yes
C37 H100 O22 1.0000 1.7000 2.6361 153.00 1_655 yes
C60 H104 O56 1.0700 1.8700 2.6614 128.00 . yes
C59 H107 O46 0.9700 1.8400 2.5476 127.00 . yes

loop_
_geom_torsion_atom_site_label_1
_geom_torsion_atom_site_label_2
_geom_torsion_atom_site_label_3
_geom_torsion_atom_site_label_4
_geom_torsion
_geom_torsion_publ_flag
C5 O21 C20 C4 -7.84 no
C20 O21 C5 C4 7.93 no
C20 O21 C5 C6 130.30 no
C2 O25 C26 O27 10.20 no
C26 O25 C2 C3 112.78 no
C26 O25 C2 C1 -123.11 no
C2 O25 C26 C28 175.28 no
C36 O34 C4 C5 11.43 no
C4 O34 C36 C37 -133.12 no
C36 O34 C4 C3 147.63 no
C4 O34 C36 O35 46.99 no
C36 O34 C4 C20 -80.08 no
C13 O42 C43 O44 117.61 no
C43 O42 C13 C12 -128.29 no
C43 O42 C13 C14 115.55 no
C58 O57 C55 O56 28.20 no
C58 O57 C55 N54 -132.41 no
C55 O57 C58 C60 -19.23 no
C55 O57 C58 C59 101.55 no
C55 O57 C58 C61 -145.00 no
C55 N54 C47 C45 -94.42 no
C47 N54 C55 O57 40.19 no
C47 N54 C55 O56 -121.09 no
C55 N54 C47 C48 144.08 no
O22 C1 C15 C11 -160.79 no
C2 C1 C15 C11 78.88 no
O22 C1 C15 C17 -39.64 no
C15 C1 C2 C3 -65.85 no
C14 C1 C2 O25 -59.56 no
C15 C1 C14 C13 7.94 no
C2 C1 C14 C13 -117.40 no
C14 C1 C15 C16 -173.63 no
O22 C1 C15 C16 72.43 no
O22 C1 C2 O25 55.62 no
C14 C1 C15 C17 74.30 no
O22 C1 C2 C3 173.23 no
O22 C1 C14 C13 125.06 no
C14 C1 C2 C3 58.06 no
C15 C1 C2 O25 176.54 no
C14 C1 C15 C11 -46.85 no
C2 C1 C15 C16 -47.90 no
C2 C1 C15 C17 -159.97 no
O25 C2 C3 C4 -18.79 no
C1 C2 C3 C8 98.78 no
O25 C2 C3 C8 -144.50 no
C1 C2 C3 C4 -135.51 no
C8 C3 C4 O34 -159.26 no
C8 C3 C4 C20 72.78 no
C8 C3 C4 C5 -30.11 no
C2 C3 C8 C7 -168.53 no
C2 C3 C4 C20 -60.22 no
C4 C3 C8 C7 62.92 no
C2 C3 C4 C5 -163.11 no
C2 C3 C4 O34 67.73 no
C4 C3 C8 C9 174.36 no
C2 C3 C8 C19 71.18 no
C4 C3 C8 C19 -57.37 no
C2 C3 C8 C9 -57.09 no
C3 C4 C5 O21 113.67 no
O34 C4 C5 C6 125.18 no
C5 C4 C20 O21 7.68 no
O34 C4 C20 O21 116.80 no
O34 C4 C5 O21 -118.12 no
C20 C4 C5 O21 -7.46 no
C3 C4 C5 C6 -3.03 no
C20 C4 C5 C6 -124.16 no
C3 C4 C20 O21 -116.99 no
O21 C5 C6 C7 -110.24 no
C4 C5 C6 C7 -4.49 no
C5 C6 C7 O23 166.04 no
C5 C6 C7 C8 43.82 no
O23 C7 C8 C19 -73.08 no
C6 C7 C8 C19 47.52 no
C6 C7 C8 C3 -75.75 no
C6 C7 C8 C9 165.81 no
O23 C7 C8 C9 45.22 no
O23 C7 C8 C3 163.66 no
C7 C8 C9 C10 61.39 no
C3 C8 C9 C10 -47.90 no
C7 C8 C9 O24 -111.92 no
C19 C8 C9 C10 -179.15 no
C3 C8 C9 O24 138.79 no
C19 C8 C9 O24 7.54 no
C8 C9 C10 C11 64.25 no
O24 C9 C10 C11 -122.51 no
C8 C9 C10 O38 -171.46 no
O24 C9 C10 O38 1.78 no
C9 C10 C11 C12 -124.03 no
C9 C10 C11 C15 43.70 no
O38 C10 C11 C15 -80.28 no
O38 C10 C11 C12 111.99 no
C12 C11 C15 C17 -70.61 no
C10 C11 C12 C18 -8.10 no
C10 C11 C15 C16 5.80 no
C15 C11 C12 C18 -175.26 no
C10 C11 C15 C17 122.28 no
C10 C11 C12 C13 174.29 no
C15 C11 C12 C13 7.14 no
C12 C11 C15 C1 47.90 no
C12 C11 C15 C16 172.91 no
C10 C11 C15 C1 -119.21 no
C11 C12 C13 O42 -167.95 no
C18 C12 C13 C14 130.08 no
C11 C12 C13 C14 -52.03 no
C18 C12 C13 O42 14.16 no
O42 C13 C14 C1 159.71 no
C12 C13 C14 C1 43.98 no
O27 C26 C28 C29 -174.74 no
O25 C26 C28 C29 19.54 no
O25 C26 C28 C33 -160.12 no
O27 C26 C28 C33 5.60 no
C26 C28 C33 C32 -179.98 no
C29 C28 C33 C32 0.40 no
C33 C28 C29 C30 0.51 no
C26 C28 C29 C30 -179.14 no
C28 C29 C30 C31 -0.41 no
C29 C30 C31 C32 -0.58 no
C30 C31 C32 C33 1.45 no
C31 C32 C33 C28 -1.28 no
O46 C45 C47 C48 -149.56 no
O46 C45 C47 N54 88.02 no
C45 C47 C48 C53 -74.39 no
N54 C47 C48 C49 -132.35 no
N54 C47 C48 C53 42.80 no
C45 C47 C48 C49 110.46 no
C47 C48 C49 C50 177.76 no
C53 C48 C49 C50 2.77 no
C47 C48 C53 C52 -178.16 no
C49 C48 C53 C52 -3.01 no
C48 C49 C50 C51 -1.26 no
C49 C50 C51 C52 0.10 no
C50 C51 C52 C53 -0.31 no
C51 C52 C53 C48 1.80 no
